data_4074654
loop_
_publ_author_name
'Singh, Anupam'
'Sharp, Paul R.'

_publ_section_title
;
 Platinum(II) and Palladium(II) Dibenzo[a,e]cyclooctatetraene (DBCOT) Oxo
 and Halide Complexes:&#x00A0; Comparison to 1,5-COD Analogues
;
_journal_issue 3
_journal_name_full Organometallics
_journal_page_first 678
_journal_paper_doi 10.1021/om050713w
_journal_volume 25
_journal_year 2006
_chemical_formula_moiety 'C16 H12 I2 Pt, 0.5(C H2 Cl2)'
_chemical_formula_sum 'C16.5 H13 Cl I2 Pt'
_chemical_formula_weight 695.61
_chemical_name_systematic
; 
 ? 
;
_space_group_IT_number 60
_symmetry_cell_setting orthorhombic
_symmetry_space_group_name_Hall '-P 2n 2ab'
_symmetry_space_group_name_H-M 'P b c n'
_atom_sites_solution_hydrogens geom
_atom_sites_solution_primary direct
_atom_sites_solution_secondary difmap
_audit_creation_method SHELXL-97
_cell_angle_alpha 90.00
_cell_angle_beta 90.00
_cell_angle_gamma 90.00
_cell_formula_units_Z 16
_cell_length_a 13.1530(12)
_cell_length_b 16.0334(14)
_cell_length_c 32.836(3)
_cell_measurement_reflns_used 8407
_cell_measurement_temperature 173(2)
_cell_measurement_theta_max 27.03
_cell_measurement_theta_min 2.36
_cell_volume 6924.7(11)
_computing_cell_refinement 'SMART (Bruker, 1998)'
_computing_data_collection 'SMART (Bruker, 1998)'
_computing_data_reduction 'SAINT (Bruker, 1998)'
_computing_molecular_graphics
;
 L. J. Barbour, X-Seed - Graphical Interface to
 SHELX-97 and POV-Ray, 1999
;
_computing_publication_material WinGX
_computing_structure_refinement
;
 SHELXL-97 (Sheldrick, 1997), L. J. Barbour, X-Seed - Graphical Interface to
 SHELX-97 and POV-Ray, 1999
;
_computing_structure_solution 'SHELXS-97 (Sheldrick, 1990)'
_diffrn_ambient_temperature 173(2)
_diffrn_measured_fraction_theta_full 0.998
_diffrn_measured_fraction_theta_max 0.998
_diffrn_measurement_device_type 'Bruker P4'
_diffrn_measurement_method 'phi and omega scans'
_diffrn_radiation_monochromator graphite
_diffrn_radiation_source 'sealed tube'
_diffrn_radiation_type MoK\a
_diffrn_radiation_wavelength 0.71073
_diffrn_reflns_av_R_equivalents 0.0618
_diffrn_reflns_av_sigmaI/netI 0.0449
_diffrn_reflns_limit_h_max 16
_diffrn_reflns_limit_h_min -15
_diffrn_reflns_limit_k_max 20
_diffrn_reflns_limit_k_min -20
_diffrn_reflns_limit_l_max 42
_diffrn_reflns_limit_l_min -41
_diffrn_reflns_number 45539
_diffrn_reflns_theta_full 27.13
_diffrn_reflns_theta_max 27.13
_diffrn_reflns_theta_min 1.98
_diffrn_standards_decay_% 0
_exptl_absorpt_coefficient_mu 11.815
_exptl_absorpt_correction_T_max 0.5896
_exptl_absorpt_correction_T_min 0.0667
_exptl_absorpt_correction_type multi-scan
_exptl_absorpt_process_details
;
 Data were corrected for decay and absorption using the program SADABS 
 based on the method of R.H. Blessing (Acta Cryst. A51, 33-38, 1995).   
;
_exptl_crystal_colour orange
_exptl_crystal_density_diffrn 2.669
_exptl_crystal_density_method 'not measured'
_exptl_crystal_description plate
_exptl_crystal_F_000 5008
_exptl_crystal_size_max 0.50
_exptl_crystal_size_mid 0.20
_exptl_crystal_size_min 0.05
_refine_diff_density_max 3.084
_refine_diff_density_min -2.728
_refine_diff_density_rms 0.279
_refine_ls_extinction_method none
_refine_ls_goodness_of_fit_ref 1.105
_refine_ls_hydrogen_treatment riding
_refine_ls_matrix_type full
_refine_ls_number_parameters 370
_refine_ls_number_reflns 7652
_refine_ls_number_restraints 0
_refine_ls_restrained_S_all 1.105
_refine_ls_R_factor_all 0.0663
_refine_ls_R_factor_gt 0.0464
_refine_ls_shift/su_max 0.002
_refine_ls_shift/su_mean 0.000
_refine_ls_structure_factor_coef Fsqd
_refine_ls_weighting_details 'calc w=1/[\s^2^(Fo^2^)+(0.0277P)^2^+153.7005P] where P=(Fo^2^+2Fc^2^)/3'
_refine_ls_weighting_scheme calc
_refine_ls_wR_factor_gt 0.0969
_refine_ls_wR_factor_ref 0.1061
_reflns_number_gt 6152
_reflns_number_total 7652
_reflns_threshold_expression >2sigma(I)
_cod_data_source_file om050713wsi20050817_125723.cif
_cod_data_source_block (DBCOT)PtI2_(4)
_cod_depositor_comments
;
The following automatic conversions were performed:

'_symmetry_cell_setting' value 'Orthorhombic' changed to
'orthorhombic' according to
/home/saulius/struct/CIF-dictionaries/cif_core.dic dictionary named
'cif_core.dic' version 2.4.1 from 2010-06-29.

Automatic conversion script
Id: cif_fix_values 1715 2011-07-08 13:25:40Z adriana 
;
_cod_original_sg_symbol_H-M 'Pbcn '
_cod_original_formula_sum 'C16.50 H13 Cl I2 Pt'
_cod_database_code 4074654

loop_
_symmetry_equiv_pos_as_xyz
'x, y, z'
'-x+1/2, -y+1/2, z+1/2'
'x+1/2, -y+1/2, -z'
'-x, y, -z+1/2'
'-x, -y, -z'
'x-1/2, y-1/2, -z-1/2'
'-x-1/2, y-1/2, z'
'x, -y, z-1/2'

loop_
_atom_site_label
_atom_site_type_symbol
_atom_site_fract_x
_atom_site_fract_y
_atom_site_fract_z
_atom_site_U_iso_or_equiv
_atom_site_adp_type
_atom_site_occupancy
_atom_site_symmetry_multiplicity
_atom_site_calc_flag
_atom_site_refinement_flags
Pt1 Pt 0.51713(3) 0.22580(2) 0.598352(12) 0.01828(9) Uani 1 1 d .
Pt2 Pt 0.30991(3) -0.14401(3) 0.711871(12) 0.02214(10) Uani 1 1 d .
I1 I 0.47333(5) 0.10447(4) 0.54825(2) 0.02565(16) Uani 1 1 d .
I2 I 0.52269(6) 0.12349(4) 0.65977(2) 0.03355(18) Uani 1 1 d .
I3 I 0.32677(6) 0.00437(5) 0.74400(2) 0.03764(19) Uani 1 1 d .
I4 I 0.14369(6) -0.16901(7) 0.75276(2) 0.0459(2) Uani 1 1 d .
Cl1 Cl 0.9738(3) 0.0962(2) 0.54535(15) 0.0663(11) Uani 1 1 d .
Cl2 Cl 0.8241(6) 0.2170(5) 0.5662(3) 0.176(4) Uani 1 1 d .
C1 C 0.5583(8) 0.3093(5) 0.5476(3) 0.022(2) Uani 1 1 d .
H1 H 0.5795 0.2625 0.5321 0.026 Uiso 1 1 calc R
C2 C 0.4548(7) 0.3176(6) 0.5554(3) 0.019(2) Uani 1 1 d .
H2 H 0.4103 0.2766 0.5445 0.023 Uiso 1 1 calc R
C3 C 0.4097(8) 0.3859(6) 0.5794(3) 0.022(2) Uani 1 1 d .
C4 C 0.3417(9) 0.4404(6) 0.5618(4) 0.031(3) Uani 1 1 d .
H4 H 0.3267 0.4358 0.5336 0.037 Uiso 1 1 calc R
C5 C 0.2948(9) 0.5021(7) 0.5850(4) 0.035(3) Uani 1 1 d .
H5 H 0.2484 0.5396 0.5724 0.042 Uiso 1 1 calc R
C6 C 0.3154(9) 0.5091(6) 0.6260(4) 0.037(3) Uani 1 1 d .
H6 H 0.2845 0.5519 0.6417 0.044 Uiso 1 1 calc R
C7 C 0.3810(8) 0.4534(6) 0.6439(4) 0.028(2) Uani 1 1 d .
H7 H 0.3934 0.4565 0.6723 0.034 Uiso 1 1 calc R
C8 C 0.4294(7) 0.3924(5) 0.6208(3) 0.020(2) Uani 1 1 d .
C9 C 0.4946(8) 0.3304(6) 0.6412(3) 0.025(2) Uani 1 1 d .
H9 H 0.4646 0.2947 0.6609 0.029 Uiso 1 1 calc R
C10 C 0.6009(8) 0.3214(6) 0.6328(3) 0.022(2) Uani 1 1 d .
H10 H 0.6373 0.2790 0.6468 0.026 Uiso 1 1 calc R
C11 C 0.6578(8) 0.3749(6) 0.6032(3) 0.024(2) Uani 1 1 d .
C12 C 0.7331(9) 0.4296(7) 0.6172(4) 0.032(3) Uani 1 1 d .
H12 H 0.7467 0.4343 0.6455 0.038 Uiso 1 1 calc R
C13 C 0.7879(10) 0.4769(7) 0.5892(4) 0.040(3) Uani 1 1 d .
H13 H 0.8389 0.5143 0.5985 0.048 Uiso 1 1 calc R
C14 C 0.7681(9) 0.4696(7) 0.5480(4) 0.036(3) Uani 1 1 d .
H14 H 0.8056 0.5023 0.5292 0.044 Uiso 1 1 calc R
C15 C 0.6949(9) 0.4157(6) 0.5341(4) 0.029(2) Uani 1 1 d .
H15 H 0.6825 0.4107 0.5057 0.035 Uiso 1 1 calc R
C16 C 0.6386(8) 0.3681(5) 0.5618(3) 0.020(2) Uani 1 1 d .
C17 C 0.4098(8) -0.1109(6) 0.6609(3) 0.023(2) Uani 1 1 d .
H17 H 0.3879 -0.0545 0.6629 0.028 Uiso 1 1 calc R
C18 C 0.4703(7) -0.1423(6) 0.6917(3) 0.023(2) Uani 1 1 d .
H18 H 0.4867 -0.1069 0.7140 0.028 Uiso 1 1 calc R
C19 C 0.5113(8) -0.2295(7) 0.6917(3) 0.024(2) Uani 1 1 d .
C20 C 0.6134(8) -0.2457(8) 0.6879(3) 0.032(3) Uani 1 1 d .
H20 H 0.6596 -0.2008 0.6843 0.038 Uiso 1 1 calc R
C21 C 0.6490(10) -0.3254(8) 0.6892(4) 0.040(3) Uani 1 1 d .
H21 H 0.7195 -0.3362 0.6858 0.048 Uiso 1 1 calc R
C22 C 0.5814(12) -0.3909(8) 0.6954(4) 0.049(4) Uani 1 1 d .
H22 H 0.6061 -0.4466 0.6964 0.059 Uiso 1 1 calc R
C23 C 0.4804(11) -0.3759(7) 0.7002(4) 0.040(3) Uani 1 1 d .
H23 H 0.4352 -0.4209 0.7054 0.048 Uiso 1 1 calc R
C24 C 0.4429(9) -0.2952(6) 0.6976(3) 0.028(2) Uani 1 1 d .
C25 C 0.3330(8) -0.2790(6) 0.7022(3) 0.025(2) Uani 1 1 d .
H25 H 0.3023 -0.2906 0.7278 0.031 Uiso 1 1 calc R
C26 C 0.2696(7) -0.2465(6) 0.6701(3) 0.020(2) Uani 1 1 d .
H26 H 0.1995 -0.2376 0.6756 0.024 Uiso 1 1 calc R
C27 C 0.3093(8) -0.2265(6) 0.6291(3) 0.022(2) Uani 1 1 d .
C28 C 0.2742(8) -0.2710(6) 0.5957(3) 0.026(2) Uani 1 1 d .
H28 H 0.2269 -0.3152 0.5991 0.031 Uiso 1 1 calc R
C29 C 0.3098(10) -0.2495(7) 0.5574(3) 0.035(3) Uani 1 1 d .
H29 H 0.2873 -0.2801 0.5343 0.042 Uiso 1 1 calc R
C30 C 0.3782(11) -0.1837(7) 0.5521(4) 0.043(3) Uani 1 1 d .
H30 H 0.4012 -0.1688 0.5256 0.051 Uiso 1 1 calc R
C31 C 0.4116(9) -0.1409(7) 0.5859(3) 0.032(2) Uani 1 1 d .
H31 H 0.4595 -0.0971 0.5826 0.038 Uiso 1 1 calc R
C32 C 0.3769(8) -0.1605(6) 0.6248(3) 0.022(2) Uani 1 1 d .
C33 C 0.9215(17) 0.1511(14) 0.5832(5) 0.094(7) Uani 1 1 d .
H33A H 0.9748 0.1851 0.5966 0.113 Uiso 1 1 calc R
H33B H 0.8937 0.1122 0.6038 0.113 Uiso 1 1 calc R

loop_
_atom_site_aniso_label
_atom_site_aniso_U_11
_atom_site_aniso_U_22
_atom_site_aniso_U_33
_atom_site_aniso_U_23
_atom_site_aniso_U_13
_atom_site_aniso_U_12
Pt1 0.02063(19) 0.01260(15) 0.02162(19) 0.00063(14) 0.00262(15) -0.00035(14)
Pt2 0.0172(2) 0.02960(19) 0.01963(19) -0.00092(16) 0.00085(15) 0.00248(16)
I1 0.0268(4) 0.0154(3) 0.0347(4) -0.0045(3) 0.0036(3) -0.0023(3)
I2 0.0500(5) 0.0206(3) 0.0301(4) 0.0082(3) 0.0021(3) -0.0005(3)
I3 0.0428(5) 0.0358(4) 0.0342(4) -0.0135(3) -0.0033(3) 0.0165(3)
I4 0.0207(4) 0.0943(7) 0.0228(4) 0.0059(4) 0.0046(3) 0.0008(4)
Cl1 0.054(2) 0.050(2) 0.094(3) -0.009(2) 0.005(2) 0.0042(18)
Cl2 0.135(6) 0.139(6) 0.253(10) -0.002(6) 0.020(7) 0.105(6)
C1 0.035(6) 0.011(4) 0.020(5) 0.004(4) 0.009(4) -0.001(4)
C2 0.020(5) 0.017(4) 0.021(5) -0.002(4) -0.003(4) -0.008(4)
C3 0.018(5) 0.013(4) 0.034(6) 0.003(4) 0.007(4) -0.003(4)
C4 0.032(6) 0.015(5) 0.046(7) 0.006(5) -0.005(5) 0.007(4)
C5 0.025(6) 0.025(5) 0.056(8) 0.003(5) -0.001(5) -0.003(5)
C6 0.040(7) 0.016(5) 0.054(8) -0.010(5) 0.007(6) 0.005(5)
C7 0.030(6) 0.020(5) 0.034(6) -0.007(4) 0.014(5) -0.003(4)
C8 0.015(5) 0.010(4) 0.035(6) 0.002(4) 0.001(4) -0.006(3)
C9 0.037(6) 0.019(4) 0.017(5) -0.002(4) 0.004(4) -0.010(4)
C10 0.029(6) 0.017(4) 0.019(5) -0.001(4) -0.008(4) -0.004(4)
C11 0.026(6) 0.020(5) 0.027(5) 0.000(4) 0.000(4) 0.005(4)
C12 0.031(6) 0.029(5) 0.036(6) -0.004(5) -0.008(5) 0.000(5)
C13 0.032(7) 0.031(6) 0.056(8) 0.003(6) 0.000(6) -0.011(5)
C14 0.033(7) 0.026(5) 0.050(7) 0.006(5) 0.010(6) -0.011(5)
C15 0.031(6) 0.019(5) 0.037(6) 0.006(4) 0.008(5) -0.003(4)
C16 0.023(5) 0.009(4) 0.027(5) 0.000(4) 0.002(4) 0.001(4)
C17 0.026(6) 0.017(4) 0.026(5) -0.003(4) 0.011(4) -0.001(4)
C18 0.017(5) 0.023(5) 0.028(5) -0.003(4) 0.003(4) 0.001(4)
C19 0.015(5) 0.036(5) 0.021(5) -0.010(4) -0.006(4) 0.002(4)
C20 0.016(5) 0.047(7) 0.033(6) -0.013(5) 0.002(5) 0.003(5)
C21 0.030(7) 0.049(7) 0.042(7) -0.015(6) -0.013(6) 0.026(6)
C22 0.067(10) 0.041(7) 0.040(7) -0.011(6) -0.025(7) 0.033(7)
C23 0.058(9) 0.028(6) 0.035(7) -0.002(5) -0.018(6) 0.001(6)
C24 0.032(6) 0.021(5) 0.030(6) -0.006(4) -0.008(5) -0.001(4)
C25 0.033(6) 0.014(4) 0.029(6) 0.001(4) 0.006(5) -0.015(4)
C26 0.013(5) 0.026(5) 0.021(5) 0.001(4) -0.005(4) 0.003(4)
C27 0.020(5) 0.026(5) 0.020(5) -0.005(4) 0.003(4) 0.005(4)
C28 0.026(6) 0.021(5) 0.031(6) -0.003(4) -0.004(5) 0.008(4)
C29 0.043(7) 0.036(6) 0.026(6) -0.011(5) -0.005(5) 0.015(5)
C30 0.069(10) 0.036(6) 0.022(6) -0.001(5) 0.014(6) 0.004(6)
C31 0.033(6) 0.032(6) 0.030(6) 0.002(5) 0.003(5) -0.001(5)
C32 0.027(6) 0.014(4) 0.024(5) -0.003(4) 0.001(4) 0.009(4)
C33 0.118(18) 0.117(17) 0.046(10) -0.008(11) -0.005(11) -0.045(14)

loop_
_atom_type_symbol
_atom_type_description
_atom_type_scat_dispersion_real
_atom_type_scat_dispersion_imag
_atom_type_scat_source
C C 0.0033 0.0016 'International Tables Vol C Tables 4.2.6.8 and 6.1.1.4'
H H 0.0000 0.0000 'International Tables Vol C Tables 4.2.6.8 and 6.1.1.4'
I I -0.4742 1.8119 'International Tables Vol C Tables 4.2.6.8 and 6.1.1.4'
Pt Pt -1.7033 8.3905 'International Tables Vol C Tables 4.2.6.8 and 6.1.1.4'
Cl Cl 0.1484 0.1585 'International Tables Vol C Tables 4.2.6.8 and 6.1.1.4'

loop_
_geom_angle_atom_site_label_1
_geom_angle_atom_site_label_2
_geom_angle_atom_site_label_3
_geom_angle
C2 Pt1 C10 92.8(3)
C2 Pt1 C1 36.8(4)
C10 Pt1 C1 80.9(4)
C2 Pt1 C9 81.3(4)
C10 Pt1 C9 37.9(4)
C1 Pt1 C9 93.0(4)
C2 Pt1 I2 158.6(3)
C10 Pt1 I2 91.5(3)
C1 Pt1 I2 164.2(3)
C9 Pt1 I2 89.4(3)
C2 Pt1 I1 90.7(2)
C10 Pt1 I1 162.3(3)
C1 Pt1 I1 91.8(3)
C9 Pt1 I1 159.5(3)
I2 Pt1 I1 91.43(3)
C17 Pt2 C26 81.4(4)
C17 Pt2 C25 92.6(4)
C26 Pt2 C25 38.1(4)
C17 Pt2 C18 36.6(4)
C26 Pt2 C18 93.0(4)
C25 Pt2 C18 80.7(4)
C17 Pt2 I4 159.5(3)
C26 Pt2 I4 90.2(3)
C25 Pt2 I4 92.2(3)
C18 Pt2 I4 163.7(3)
C17 Pt2 I3 92.1(3)
C26 Pt2 I3 161.9(2)
C25 Pt2 I3 159.9(3)
C18 Pt2 I3 91.6(3)
I4 Pt2 I3 90.18(3)
C2 C1 C16 125.2(9)
C2 C1 Pt1 71.3(5)
C16 C1 Pt1 108.8(7)
C1 C2 C3 124.2(8)
C1 C2 Pt1 71.9(6)
C3 C2 Pt1 107.7(7)
C4 C3 C8 119.0(10)
C4 C3 C2 120.5(10)
C8 C3 C2 120.3(9)
C3 C4 C5 120.7(11)
C6 C5 C4 120.3(11)
C7 C6 C5 119.2(10)
C6 C7 C8 120.8(11)
C3 C8 C7 120.0(9)
C3 C8 C9 120.3(9)
C7 C8 C9 119.5(10)
C10 C9 C8 123.3(9)
C10 C9 Pt1 70.7(6)
C8 C9 Pt1 107.5(7)
C9 C10 C11 123.7(9)
C9 C10 Pt1 71.4(5)
C11 C10 Pt1 108.4(6)
C16 C11 C12 120.0(10)
C16 C11 C10 120.0(9)
C12 C11 C10 119.9(10)
C13 C12 C11 119.3(11)
C14 C13 C12 120.1(11)
C15 C14 C13 120.9(11)
C14 C15 C16 119.7(11)
C11 C16 C15 119.9(10)
C11 C16 C1 119.1(9)
C15 C16 C1 121.0(9)
C18 C17 C32 123.7(9)
C18 C17 Pt2 72.5(6)
C32 C17 Pt2 107.7(7)
C17 C18 C19 123.2(9)
C17 C18 Pt2 71.0(6)
C19 C18 Pt2 109.4(7)
C20 C19 C24 120.0(10)
C20 C19 C18 121.9(10)
C24 C19 C18 118.1(9)
C21 C20 C19 120.7(12)
C20 C21 C22 119.6(11)
C23 C22 C21 120.5(11)
C22 C23 C24 120.3(13)
C23 C24 C19 118.8(11)
C23 C24 C25 120.3(10)
C19 C24 C25 120.8(9)
C26 C25 C24 123.7(9)
C26 C25 Pt2 70.8(6)
C24 C25 Pt2 108.8(6)
C25 C26 C27 122.7(9)
C25 C26 Pt2 71.1(5)
C27 C26 Pt2 108.6(6)
C28 C27 C32 121.6(10)
C28 C27 C26 119.4(9)
C32 C27 C26 119.0(9)
C29 C28 C27 118.5(10)
C28 C29 C30 121.3(11)
C31 C30 C29 118.7(11)
C30 C31 C32 121.5(11)
C27 C32 C31 118.4(10)
C27 C32 C17 120.7(9)
C31 C32 C17 120.9(9)
Cl1 C33 Cl2 112.4(11)

loop_
_geom_bond_atom_site_label_1
_geom_bond_atom_site_label_2
_geom_bond_distance
Pt1 C2 2.197(10)
Pt1 C10 2.200(9)
Pt1 C1 2.204(9)
Pt1 C9 2.209(10)
Pt1 I2 2.6007(8)
Pt1 I1 2.6121(7)
Pt2 C17 2.193(10)
Pt2 C26 2.204(10)
Pt2 C25 2.208(10)
Pt2 C18 2.211(10)
Pt2 I4 2.5968(9)
Pt2 I3 2.6119(9)
Cl1 C33 1.67(2)
Cl2 C33 1.75(2)
C1 C2 1.391(14)
C1 C16 1.490(14)
C2 C3 1.474(13)
C3 C4 1.377(14)
C3 C8 1.387(15)
C4 C5 1.391(16)
C5 C6 1.379(18)
C6 C7 1.374(16)
C7 C8 1.392(14)
C8 C9 1.472(14)
C9 C10 1.433(15)
C10 C11 1.497(14)
C11 C16 1.385(14)
C11 C12 1.401(15)
C12 C13 1.392(17)
C13 C14 1.382(18)
C14 C15 1.372(16)
C15 C16 1.402(14)
C17 C18 1.382(15)
C17 C32 1.493(14)
C18 C19 1.499(14)
C19 C20 1.372(15)
C19 C24 1.398(15)
C20 C21 1.362(16)
C21 C22 1.39(2)
C22 C23 1.36(2)
C23 C24 1.387(15)
C24 C25 1.478(16)
C25 C26 1.440(14)
C26 C27 1.480(13)
C27 C28 1.387(14)
C27 C32 1.390(14)
C28 C29 1.386(16)
C29 C30 1.397(18)
C30 C31 1.378(17)
C31 C32 1.392(15)
